data_7054994
loop_
_publ_author_name
'Vrdoljak, Vi\<snja'
'Prugove\<cki, Biserka'
'Puli\'c, Ivana'
'Cigler, Marko'
'Sviben, Dora'
'Parlov Vukovi\'c, Jelena'
'Novak, Predrag'
'Matkovi\'c-\<Calogovi\'c, Dubravka'
'Cindri\'c, Marina'

_publ_section_title
;
 Dioxidomolybdenum(vi) complexes with isoniazid-related hydrazones:
 solution-based, mechanochemical and UV-light assisted deprotonation
;
_journal_issue 9
_journal_name_full 'New J. Chem.'
_journal_page_first 7322
_journal_paper_doi 10.1039/C5NJ01567G
_journal_volume 39
_journal_year 2015
_chemical_formula_sum 'C14 H14 Cl Mo N3 O5'
_chemical_formula_weight 435.67
_chemical_name_systematic
'cis-dioxido-methanol-(2-oxobenzaldehyde isonicotinylhydrazonato-O,N,O)molybdenum(VI)) chloride'
_space_group_IT_number 14
_symmetry_cell_setting monoclinic
_symmetry_space_group_name_Hall '-P 2yn'
_symmetry_space_group_name_H-M 'P 1 21/n 1'
_atom_sites_solution_hydrogens geom
_atom_sites_solution_primary direct
_atom_sites_solution_secondary difmap
_audit_creation_method SHELXL-97
_audit_update_record
;
2015-07-10 deposited with the CCDC.
2015-07-15 downloaded from the CCDC.
;
_cell_angle_alpha 90.00
_cell_angle_beta 94.5659(15)
_cell_angle_gamma 90.00
_cell_formula_units_Z 4
_cell_length_a 7.48269(13)
_cell_length_b 25.6417(5)
_cell_length_c 8.45241(14)
_cell_measurement_reflns_used 9421
_cell_measurement_temperature 150(2)
_cell_measurement_theta_max 30.1406
_cell_measurement_theta_min 4.1018
_cell_volume 1616.61(5)
_computing_cell_refinement 'CrysAlis RED (Oxford Diffraction,2010)'
_computing_data_collection 'CrysAlis CCD (Oxford Diffraction,2010)'
_computing_data_reduction 'CrysAlis RED (Oxford Diffraction,2010)'
_computing_molecular_graphics 'PLATON98 (Spek, 1990)'
_computing_publication_material 'SHELXL-97 (Sheldrick, 1997)'
_computing_structure_refinement 'SHELXL-97 (Sheldrick, 1997)'
_computing_structure_solution 'SHELXS-97 (Sheldrick, 1990)'
_diffrn_ambient_temperature 150(2)
_diffrn_measured_fraction_theta_full 0.984
_diffrn_measured_fraction_theta_max 0.984
_diffrn_measurement_device_type 'Xcalibur CCD'
_diffrn_measurement_method CCD
_diffrn_radiation_monochromator graphite
_diffrn_radiation_source 'fine-focus sealed tube'
_diffrn_radiation_type MoK\a
_diffrn_radiation_wavelength 0.71073
_diffrn_reflns_av_R_equivalents 0.0200
_diffrn_reflns_av_sigmaI/netI 0.0201
_diffrn_reflns_limit_h_max 10
_diffrn_reflns_limit_h_min -8
_diffrn_reflns_limit_k_max 34
_diffrn_reflns_limit_k_min -34
_diffrn_reflns_limit_l_max 10
_diffrn_reflns_limit_l_min -11
_diffrn_reflns_number 13990
_diffrn_reflns_theta_full 29.00
_diffrn_reflns_theta_max 29.00
_diffrn_reflns_theta_min 4.11
_exptl_absorpt_coefficient_mu 1.007
_exptl_absorpt_correction_T_max 1.00000
_exptl_absorpt_correction_T_min 0.94367
_exptl_absorpt_correction_type multi-scan
_exptl_absorpt_process_details multi-scan
_exptl_crystal_colour red
_exptl_crystal_density_diffrn 1.790
_exptl_crystal_density_method 'not measured'
_exptl_crystal_description prism
_exptl_crystal_F_000 872
_exptl_crystal_size_max 0.30
_exptl_crystal_size_mid 0.16
_exptl_crystal_size_min 0.13
_refine_diff_density_max 0.340
_refine_diff_density_min -0.739
_refine_diff_density_rms 0.108
_refine_ls_extinction_method none
_refine_ls_goodness_of_fit_ref 1.170
_refine_ls_hydrogen_treatment mixed
_refine_ls_matrix_type full
_refine_ls_number_parameters 222
_refine_ls_number_reflns 4239
_refine_ls_number_restraints 0
_refine_ls_restrained_S_all 1.170
_refine_ls_R_factor_all 0.0283
_refine_ls_R_factor_gt 0.0255
_refine_ls_shift/su_max 0.002
_refine_ls_shift/su_mean 0.000
_refine_ls_structure_factor_coef Fsqd
_refine_ls_weighting_details 'calc w=1/[\s^2^(Fo^2^)+(0.0249P)^2^+1.1060P] where P=(Fo^2^+2Fc^2^)/3'
_refine_ls_weighting_scheme calc
_refine_ls_wR_factor_gt 0.0623
_refine_ls_wR_factor_ref 0.0635
_reflns_number_gt 3972
_reflns_number_total 4239
_reflns_threshold_expression >2sigma(I)
_cod_data_source_file c5nj01567g2.cif
_cod_data_source_block shelxl
_cod_depositor_comments 'Adding full bibliography for 7054993--7055000.cif.'
_cod_original_sg_symbol_H-M P21/n
_cod_database_code 7054994

loop_
_symmetry_equiv_pos_as_xyz
'x, y, z'
'-x+1/2, y+1/2, -z+1/2'
'-x, -y, -z'
'x-1/2, -y-1/2, z-1/2'

loop_
_atom_site_label
_atom_site_type_symbol
_atom_site_fract_x
_atom_site_fract_y
_atom_site_fract_z
_atom_site_U_iso_or_equiv
_atom_site_adp_type
_atom_site_occupancy
_atom_site_symmetry_multiplicity
_atom_site_calc_flag
_atom_site_refinement_flags
Mo1 Mo 0.71831(2) 0.309308(6) 0.594159(18) 0.01769(6) Uani 1 1 d .
Cl1 Cl 0.22932(6) 0.431167(19) 0.63209(5) 0.02282(10) Uani 1 1 d .
O3 O 0.9271(2) 0.30544(6) 0.53014(19) 0.0307(3) Uani 1 1 d .
O4 O 0.66552(19) 0.24716(5) 0.64438(17) 0.0259(3) Uani 1 1 d .
O1 O 0.79590(19) 0.33269(5) 0.81536(15) 0.0209(3) Uani 1 1 d .
O5 O 0.4352(2) 0.32699(6) 0.67959(19) 0.0256(3) Uani 1 1 d .
N1 N 0.6986(2) 0.39674(6) 0.60326(17) 0.0165(3) Uani 1 1 d .
O2 O 0.5886(2) 0.31995(6) 0.39120(16) 0.0273(3) Uani 1 1 d .
N2 N 0.7619(2) 0.41971(6) 0.74796(17) 0.0169(3) Uani 1 1 d .
N3 N 1.0509(2) 0.41680(7) 1.30180(18) 0.0208(3) Uani 1 1 d .
H3 H 1.1010 0.4234 1.3947 0.025 Uiso 1 1 calc R
C13 C 0.4711(3) 0.34694(8) 0.1397(2) 0.0232(4) Uani 1 1 d .
H13 H 0.4611 0.3122 0.1082 0.028 Uiso 1 1 calc R
C4 C 0.8969(2) 0.44650(7) 1.0657(2) 0.0201(4) Uani 1 1 d .
H4 H 0.8462 0.4736 1.0044 0.024 Uiso 1 1 calc R
C7 C 0.9682(3) 0.35598(7) 1.1018(2) 0.0208(4) Uani 1 1 d .
H7 H 0.9648 0.3217 1.0654 0.025 Uiso 1 1 calc R
C1 C 0.6388(2) 0.42860(7) 0.4932(2) 0.0178(3) Uani 1 1 d .
H1 H 0.6447 0.4642 0.5147 0.021 Uiso 1 1 calc R
C2 C 0.8105(2) 0.38277(7) 0.8462(2) 0.0163(3) Uani 1 1 d .
C5 C 0.9776(3) 0.45626(8) 1.2149(2) 0.0233(4) Uani 1 1 d .
H5 H 0.9814 0.4900 1.2552 0.028 Uiso 1 1 calc R
C8 C 0.5435(2) 0.35950(8) 0.2926(2) 0.0190(3) Uani 1 1 d .
C6 C 1.0489(3) 0.36771(8) 1.2497(2) 0.0223(4) Uani 1 1 d .
H6 H 1.1020 0.3414 1.3130 0.027 Uiso 1 1 calc R
C3 C 0.8917(2) 0.39576(7) 1.0073(2) 0.0158(3) Uani 1 1 d .
C10 C 0.5037(2) 0.45135(8) 0.2290(2) 0.0214(4) Uani 1 1 d .
H10 H 0.5144 0.4863 0.2580 0.026 Uiso 1 1 calc R
C11 C 0.4298(3) 0.43828(8) 0.0794(2) 0.0238(4) Uani 1 1 d .
H11 H 0.3903 0.4643 0.0083 0.029 Uiso 1 1 calc R
C9 C 0.5631(2) 0.41227(7) 0.3384(2) 0.0175(3) Uani 1 1 d .
C12 C 0.4144(3) 0.38629(9) 0.0353(2) 0.0242(4) Uani 1 1 d .
H12 H 0.3652 0.3777 -0.0659 0.029 Uiso 1 1 calc R
C14 C 0.3101(3) 0.28823(9) 0.7211(3) 0.0376(5) Uani 1 1 d .
H14A H 0.2648 0.2699 0.6274 0.056 Uiso 1 1 calc R
H14B H 0.2126 0.3047 0.7690 0.056 Uiso 1 1 calc R
H14C H 0.3688 0.2641 0.7949 0.056 Uiso 1 1 calc R
H05 H 0.388(3) 0.3506(11) 0.658(3) 0.025(7) Uiso 1 1 d .

loop_
_atom_site_aniso_label
_atom_site_aniso_U_11
_atom_site_aniso_U_22
_atom_site_aniso_U_33
_atom_site_aniso_U_23
_atom_site_aniso_U_13
_atom_site_aniso_U_12
Mo1 0.02322(9) 0.01268(8) 0.01680(8) -0.00191(5) -0.00075(6) 0.00008(6)
Cl1 0.0261(2) 0.0229(2) 0.0186(2) -0.00310(17) -0.00375(16) 0.00436(17)
O3 0.0301(8) 0.0334(9) 0.0292(8) -0.0052(6) 0.0071(6) -0.0008(6)
O4 0.0320(7) 0.0146(6) 0.0300(7) -0.0019(5) -0.0033(6) 0.0004(6)
O1 0.0310(7) 0.0131(6) 0.0175(6) -0.0003(5) -0.0044(5) -0.0003(5)
O5 0.0238(7) 0.0177(7) 0.0356(8) 0.0036(6) 0.0039(6) 0.0015(6)
N1 0.0190(7) 0.0155(7) 0.0146(7) -0.0012(5) -0.0005(5) -0.0020(6)
O2 0.0441(9) 0.0174(7) 0.0187(6) -0.0022(5) -0.0078(6) -0.0019(6)
N2 0.0204(7) 0.0158(7) 0.0139(6) -0.0018(5) -0.0018(5) -0.0014(6)
N3 0.0194(7) 0.0282(9) 0.0143(7) -0.0016(6) -0.0011(5) -0.0012(6)
C13 0.0250(9) 0.0253(10) 0.0188(9) -0.0041(7) -0.0010(7) -0.0050(8)
C4 0.0216(9) 0.0180(9) 0.0202(8) 0.0003(7) -0.0015(7) 0.0020(7)
C7 0.0248(9) 0.0162(9) 0.0206(8) 0.0006(7) -0.0021(7) -0.0006(7)
C1 0.0210(8) 0.0156(8) 0.0169(8) 0.0003(6) 0.0017(6) -0.0016(7)
C2 0.0170(8) 0.0153(8) 0.0164(8) -0.0015(6) 0.0007(6) -0.0008(6)
C5 0.0252(9) 0.0217(9) 0.0226(9) -0.0061(7) -0.0016(7) 0.0008(7)
C8 0.0200(8) 0.0209(9) 0.0160(8) 0.0002(7) 0.0006(6) -0.0012(7)
C6 0.0230(9) 0.0245(10) 0.0189(8) 0.0044(7) -0.0014(7) 0.0023(7)
C3 0.0149(8) 0.0171(8) 0.0155(8) 0.0003(6) 0.0012(6) 0.0002(6)
C10 0.0226(9) 0.0225(9) 0.0191(8) 0.0025(7) 0.0015(7) -0.0007(7)
C11 0.0214(9) 0.0326(11) 0.0171(8) 0.0064(8) 0.0001(7) 0.0014(8)
C9 0.0186(8) 0.0195(9) 0.0145(7) 0.0004(6) 0.0010(6) -0.0010(7)
C12 0.0217(9) 0.0358(11) 0.0146(8) -0.0018(8) -0.0010(7) -0.0025(8)
C14 0.0275(11) 0.0288(12) 0.0572(15) 0.0048(11) 0.0079(10) -0.0055(9)

loop_
_atom_type_symbol
_atom_type_description
_atom_type_scat_dispersion_real
_atom_type_scat_dispersion_imag
_atom_type_scat_source
C C 0.0033 0.0016 'International Tables Vol C Tables 4.2.6.8 and 6.1.1.4'
H H 0.0000 0.0000 'International Tables Vol C Tables 4.2.6.8 and 6.1.1.4'
N N 0.0061 0.0033 'International Tables Vol C Tables 4.2.6.8 and 6.1.1.4'
O O 0.0106 0.0060 'International Tables Vol C Tables 4.2.6.8 and 6.1.1.4'
Cl Cl 0.1484 0.1585 'International Tables Vol C Tables 4.2.6.8 and 6.1.1.4'
Mo Mo -1.6832 0.6857 'International Tables Vol C Tables 4.2.6.8 and 6.1.1.4'

loop_
_geom_angle_atom_site_label_1
_geom_angle_atom_site_label_2
_geom_angle_atom_site_label_3
_geom_angle
O3 Mo1 O4 105.21(7)
O3 Mo1 O2 97.82(7)
O4 Mo1 O2 104.16(6)
O3 Mo1 O1 96.28(7)
O4 Mo1 O1 95.91(6)
O2 Mo1 O1 151.41(6)
O3 Mo1 N1 97.70(7)
O4 Mo1 N1 155.09(6)
O2 Mo1 N1 81.90(6)
O1 Mo1 N1 71.63(5)
O3 Mo1 O5 172.16(7)
O4 Mo1 O5 82.56(6)
O2 Mo1 O5 80.93(6)
O1 Mo1 O5 81.73(6)
N1 Mo1 O5 74.47(5)
C2 O1 Mo1 119.41(11)
C14 O5 Mo1 124.70(14)
C1 N1 N2 115.82(15)
C1 N1 Mo1 128.76(12)
N2 N1 Mo1 115.42(10)
C8 O2 Mo1 138.37(12)
C2 N2 N1 108.07(14)
C6 N3 C5 122.54(16)
C12 C13 C8 119.83(19)
C5 C4 C3 119.51(17)
C6 C7 C3 119.43(18)
N1 C1 C9 123.86(17)
N2 C2 O1 125.04(16)
N2 C2 C3 119.92(16)
O1 C2 C3 115.04(15)
N3 C5 C4 119.64(18)
O2 C8 C13 117.43(17)
O2 C8 C9 122.68(16)
C13 C8 C9 119.88(17)
N3 C6 C7 119.90(17)
C7 C3 C4 118.97(16)
C7 C3 C2 118.81(16)
C4 C3 C2 122.21(16)
C11 C10 C9 120.67(19)
C10 C11 C12 119.88(18)
C10 C9 C8 118.73(16)
C10 C9 C1 117.86(17)
C8 C9 C1 123.40(16)
C13 C12 C11 120.99(17)

loop_
_geom_bond_atom_site_label_1
_geom_bond_atom_site_label_2
_geom_bond_distance
Mo1 O3 1.6963(15)
Mo1 O4 1.7036(14)
Mo1 O2 1.9221(14)
Mo1 O1 2.0048(13)
Mo1 N1 2.2485(16)
Mo1 O5 2.3361(15)
O1 C2 1.313(2)
O5 C14 1.428(3)
N1 C1 1.291(2)
N1 N2 1.405(2)
O2 C8 1.339(2)
N2 C2 1.293(2)
N3 C6 1.333(3)
N3 C5 1.342(3)
C13 C12 1.384(3)
C13 C8 1.399(2)
C4 C5 1.377(3)
C4 C3 1.391(3)
C7 C6 1.378(3)
C7 C3 1.390(2)
C1 C9 1.445(2)
C2 C3 1.484(2)
C8 C9 1.412(3)
C10 C11 1.381(3)
C10 C9 1.411(3)
C11 C12 1.387(3)
